data_4307888
loop_
_publ_author_name
'Jian Zhou'
'Guo-Qing Bian'
'Jie Dai'
'Yong Zhang'
'Ai-bin Tang'
'Qin-Yu Zhu'

_publ_section_title
;
Synthesis of a Selenidostannate(IV), [Mn(tepa).Sn3Se7]n, Demonstrating the
Transformation from Achiral to Chiral and Dimeric to Polymeric Structure
;
_journal_name_full 'Inorganic Chemistry'
_journal_page_first 1541
_journal_page_last 1543
_journal_paper_doi 10.1021/ic062403r
_journal_volume 46
_journal_year 2007
_chemical_absolute_configuration ad
_chemical_formula_moiety 'C8 H23 Mn N5 Se7 Sn3'
_chemical_formula_sum 'C8 H23 Mn N5 Se7 Sn3'
_chemical_formula_weight 1153.11
_chemical_name_systematic
; 
 ? 
;
_space_group_IT_number 19
_symmetry_cell_setting orthorhombic
_symmetry_Int_Tables_number 19
_symmetry_space_group_name_Hall 'P 2ac 2ab'
_symmetry_space_group_name_H-M 'P 21 21 21'
_atom_sites_solution_hydrogens geom
_atom_sites_solution_primary direct
_atom_sites_solution_secondary difmap
_audit_creation_method SHELXL-97
_cell_angle_alpha 90.00
_cell_angle_beta 90.00
_cell_angle_gamma 90.00
_cell_formula_units_Z 4
_cell_length_a 12.5326(13)
_cell_length_b 13.7091(15)
_cell_length_c 13.9894(15)
_cell_measurement_reflns_used 23727
_cell_measurement_temperature 153(2)
_cell_measurement_theta_max 25.35
_cell_measurement_theta_min 3.25
_cell_volume 2403.5(4)
_computing_cell_refinement CrystalClear
_computing_data_collection CrystalClear
_computing_data_reduction CrystalStructure
_computing_structure_refinement 'SHELXL-97 (Sheldrick, 1997)'
_computing_structure_solution 'SHELXS-97 (Sheldrick, 1990)'
_diffrn_ambient_temperature 153(2)
_diffrn_detector_area_resol_mean 7.31
_diffrn_measured_fraction_theta_full 0.996
_diffrn_measured_fraction_theta_max 0.996
_diffrn_measurement_device_type 'Rigaku Mercury'
_diffrn_measurement_method \w
_diffrn_radiation_monochromator graphite
_diffrn_radiation_source 'fine-focus sealed tube'
_diffrn_radiation_type MoK\a
_diffrn_radiation_wavelength 0.71070
_diffrn_reflns_av_R_equivalents 0.0484
_diffrn_reflns_av_sigmaI/netI 0.0411
_diffrn_reflns_limit_h_max 12
_diffrn_reflns_limit_h_min -15
_diffrn_reflns_limit_k_max 16
_diffrn_reflns_limit_k_min -16
_diffrn_reflns_limit_l_max 16
_diffrn_reflns_limit_l_min -15
_diffrn_reflns_number 23651
_diffrn_reflns_theta_full 25.35
_diffrn_reflns_theta_max 25.35
_diffrn_reflns_theta_min 3.25
_exptl_absorpt_coefficient_mu 14.198
_exptl_absorpt_correction_T_max 0.243
_exptl_absorpt_correction_T_min 0.088
_exptl_absorpt_correction_type multi-scan
_exptl_absorpt_process_details 'Jacobson, R. (1998) Private communication'
_exptl_crystal_colour red
_exptl_crystal_density_diffrn 3.187
_exptl_crystal_density_method 'not measured'
_exptl_crystal_description block
_exptl_crystal_F_000 2076.0
_exptl_crystal_size_max 0.30
_exptl_crystal_size_mid 0.15
_exptl_crystal_size_min 0.10
_refine_diff_density_max 0.731
_refine_diff_density_min -0.724
_refine_diff_density_rms 0.144
_refine_ls_abs_structure_details 'Flack H D (1983), Acta Cryst. A39, 876-881'
_refine_ls_abs_structure_Flack 0.019(8)
_refine_ls_extinction_method none
_refine_ls_goodness_of_fit_ref 1.064
_refine_ls_hydrogen_treatment constr
_refine_ls_matrix_type full
_refine_ls_number_parameters 218
_refine_ls_number_reflns 4385
_refine_ls_number_restraints 0
_refine_ls_restrained_S_all 1.064
_refine_ls_R_factor_all 0.0265
_refine_ls_R_factor_gt 0.0249
_refine_ls_shift/su_max 0.001
_refine_ls_shift/su_mean 0.000
_refine_ls_structure_factor_coef Fsqd
_refine_ls_weighting_details 'calc w=1/[\s^2^(Fo^2^)+(0.0113P)^2^+0.0000P] where P=(Fo^2^+2Fc^2^)/3'
_refine_ls_weighting_scheme calc
_refine_ls_wR_factor_gt 0.0432
_refine_ls_wR_factor_ref 0.0437
_reflns_number_gt 4245
_reflns_number_total 4385
_reflns_threshold_expression >2sigma(I)
_cod_data_source_file ic062403rsi20061215_105750.cif
_cod_data_source_block t
_cod_depositor_comments
;
The following automatic conversions were performed:
'_symmetry_cell_setting' value 'Orthorhombic' changed to 'orthorhombic'
according to '/home/saulius/struct/CIF-dictionaries/cif_core.dic'
dictionary named 'cif_core.dic' version 2.4.1 from 2010-06-29.

Automatic conversion script
Id: cif_fix_enum 1527 2010-12-29 10:47:43Z saulius 
;
_cod_database_code 4307888
_exptl_crystal_f_000' 2068.24

loop_
_symmetry_equiv_pos_as_xyz
'x, y, z'
'x+1/2, -y+1/2, -z'
'-x, y+1/2, -z+1/2'
'-x+1/2, -y, z+1/2'

loop_
_atom_site_label
_atom_site_type_symbol
_atom_site_fract_x
_atom_site_fract_y
_atom_site_fract_z
_atom_site_U_iso_or_equiv
_atom_site_adp_type
_atom_site_occupancy
_atom_site_symmetry_multiplicity
_atom_site_calc_flag
_atom_site_refinement_flags
_atom_site_disorder_assembly
_atom_site_disorder_group
Sn3 Sn 0.77874(3) 0.43509(3) 0.49918(3) 0.01233(10) Uani 1 1 d . . .
Sn2 Sn 0.80428(4) 0.46185(3) 0.22249(3) 0.01606(11) Uani 1 1 d . . .
Sn1 Sn 0.84391(3) 0.23285(3) 0.35640(3) 0.01203(10) Uani 1 1 d . . .
Se4 Se 0.67079(5) 0.32657(4) 0.35879(4) 0.01398(14) Uani 1 1 d . . .
Se3 Se 0.94058(5) 0.32382(5) 0.22170(4) 0.01347(14) Uani 1 1 d . . .
Se2 Se 0.91863(5) 0.29851(4) 0.51304(4) 0.01264(14) Uani 1 1 d . . .
Se1 Se 0.83130(5) 0.05673(4) 0.33603(4) 0.01596(14) Uani 1 1 d . . .
Se7 Se 0.60737(5) 0.42679(5) 0.59473(4) 0.01633(15) Uani 1 1 d . . .
Se6 Se 0.86753(5) 0.55290(5) 0.63053(4) 0.01637(15) Uani 1 1 d . . .
Se5 Se 0.82103(5) 0.56493(4) 0.37172(4) 0.01287(13) Uani 1 1 d . . .
Mn1 Mn 0.70519(7) 0.04986(7) 0.17450(6) 0.0142(2) Uani 1 1 d . . .
N1 N 0.6498(4) -0.1098(4) 0.1951(4) 0.0222(13) Uani 1 1 d . . .
H1A H 0.6150 -0.1164 0.2527 0.027 Uiso 1 1 calc R . .
H1B H 0.6037 -0.1274 0.1470 0.027 Uiso 1 1 calc R . .
N2 N 0.8450(4) -0.0398(3) 0.1181(3) 0.0142(11) Uani 1 1 d . . .
H2 H 0.8974 -0.0375 0.1651 0.017 Uiso 1 1 calc R . .
N3 N 0.7944(4) 0.1569(4) 0.0730(3) 0.0154(12) Uani 1 1 d . . .
H3 H 0.8045 0.2159 0.1047 0.019 Uiso 1 1 calc R . .
N4 N 0.5791(4) 0.0883(4) 0.0591(4) 0.0195(13) Uani 1 1 d . . .
H4 H 0.5759 0.0384 0.0141 0.023 Uiso 1 1 calc R . .
N5 N 0.5647(4) 0.1081(4) 0.2588(4) 0.0210(13) Uani 1 1 d . . .
H5A H 0.5339 0.0576 0.2923 0.025 Uiso 1 1 calc R . .
H5B H 0.5889 0.1532 0.3025 0.025 Uiso 1 1 calc R . .
C7 C 0.4760(5) 0.0984(5) 0.1055(5) 0.0222(16) Uani 1 1 d . . .
H7A H 0.4463 0.0328 0.1183 0.027 Uiso 1 1 calc R . .
H7B H 0.4264 0.1327 0.0618 0.027 Uiso 1 1 calc R . .
C6 C 0.6126(5) 0.1801(5) 0.0117(5) 0.0227(16) Uani 1 1 d . . .
H6A H 0.5999 0.2360 0.0551 0.027 Uiso 1 1 calc R . .
H6B H 0.5701 0.1903 -0.0471 0.027 Uiso 1 1 calc R . .
C5 C 0.7295(5) 0.1744(5) -0.0131(4) 0.0198(15) Uani 1 1 d . . .
H5C H 0.7412 0.1209 -0.0595 0.024 Uiso 1 1 calc R . .
H5D H 0.7521 0.2363 -0.0436 0.024 Uiso 1 1 calc R . .
C4 C 0.8999(5) 0.1144(4) 0.0502(5) 0.0180(15) Uani 1 1 d . . .
H4A H 0.9498 0.1268 0.1036 0.022 Uiso 1 1 calc R . .
H4B H 0.9290 0.1461 -0.0078 0.022 Uiso 1 1 calc R . .
C3 C 0.8909(5) 0.0061(4) 0.0335(5) 0.0198(15) Uani 1 1 d . . .
H3A H 0.8449 -0.0066 -0.0227 0.024 Uiso 1 1 calc R . .
H3B H 0.9623 -0.0217 0.0206 0.024 Uiso 1 1 calc R . .
C2 C 0.8145(5) -0.1430(4) 0.1085(4) 0.0177(15) Uani 1 1 d . . .
H2A H 0.8793 -0.1841 0.1057 0.021 Uiso 1 1 calc R . .
H2B H 0.7740 -0.1525 0.0484 0.021 Uiso 1 1 calc R . .
C1 C 0.7463(5) -0.1731(5) 0.1931(4) 0.0196(15) Uani 1 1 d . . .
H1C H 0.7251 -0.2424 0.1869 0.023 Uiso 1 1 calc R . .
H1D H 0.7872 -0.1654 0.2532 0.023 Uiso 1 1 calc R . .
C8 C 0.4834(5) 0.1540(5) 0.1978(5) 0.0274(17) Uani 1 1 d . . .
H8A H 0.5031 0.2227 0.1849 0.033 Uiso 1 1 calc R . .
H8B H 0.4135 0.1534 0.2307 0.033 Uiso 1 1 calc R . .

loop_
_atom_site_aniso_label
_atom_site_aniso_U_11
_atom_site_aniso_U_22
_atom_site_aniso_U_33
_atom_site_aniso_U_23
_atom_site_aniso_U_13
_atom_site_aniso_U_12
Sn3 0.0136(2) 0.0123(2) 0.0111(2) -0.0005(2) 0.00204(18) 0.00118(18)
Sn2 0.0223(3) 0.0145(2) 0.0114(2) -0.00216(19) -0.00551(19) 0.00553(19)
Sn1 0.0154(2) 0.0091(2) 0.0115(2) -0.00014(19) 0.00004(19) -0.00087(17)
Se4 0.0139(3) 0.0132(3) 0.0148(3) -0.0015(3) -0.0021(3) -0.0001(3)
Se3 0.0146(3) 0.0118(3) 0.0140(3) 0.0011(3) 0.0030(3) 0.0011(3)
Se2 0.0135(3) 0.0116(3) 0.0129(3) 0.0009(3) -0.0022(3) 0.0000(3)
Se1 0.0218(3) 0.0093(3) 0.0167(3) 0.0001(3) -0.0040(3) -0.0012(3)
Se7 0.0147(3) 0.0174(3) 0.0169(3) -0.0013(3) 0.0045(3) -0.0009(3)
Se6 0.0185(3) 0.0171(4) 0.0134(3) -0.0033(3) 0.0017(3) -0.0040(3)
Se5 0.0160(3) 0.0102(3) 0.0123(3) -0.0008(3) -0.0005(3) -0.0016(3)
Mn1 0.0126(5) 0.0127(5) 0.0174(5) -0.0022(4) 0.0006(4) 0.0006(4)
N1 0.021(3) 0.015(3) 0.031(3) -0.003(3) 0.007(3) -0.003(2)
N2 0.015(3) 0.013(3) 0.015(3) -0.002(2) -0.003(2) -0.001(2)
N3 0.013(3) 0.012(3) 0.021(3) -0.005(2) -0.002(2) 0.001(2)
N4 0.016(3) 0.019(3) 0.023(3) -0.003(3) -0.004(3) -0.001(2)
N5 0.015(3) 0.018(3) 0.031(3) -0.011(3) -0.002(3) 0.002(2)
C7 0.006(3) 0.024(4) 0.036(4) -0.011(3) -0.007(3) 0.002(3)
C6 0.023(4) 0.019(4) 0.027(4) -0.001(3) -0.007(3) 0.011(3)
C5 0.021(4) 0.017(4) 0.022(3) -0.001(3) -0.005(3) 0.003(3)
C4 0.017(4) 0.017(4) 0.020(3) -0.003(3) 0.000(3) -0.002(3)
C3 0.011(3) 0.018(4) 0.030(4) 0.001(3) 0.002(3) 0.001(3)
C2 0.016(3) 0.009(3) 0.028(4) -0.004(3) 0.004(3) -0.001(3)
C1 0.019(4) 0.014(4) 0.026(3) -0.002(3) -0.001(3) -0.001(3)
C8 0.017(4) 0.028(4) 0.037(4) -0.009(4) 0.001(3) 0.001(3)

loop_
_atom_type_symbol
_atom_type_description
_atom_type_scat_dispersion_real
_atom_type_scat_dispersion_imag
_atom_type_scat_source
C C 0.0033 0.0016 'International Tables Vol C Tables 4.2.6.8 and 6.1.1.4'
H H 0.0000 0.0000 'International Tables Vol C Tables 4.2.6.8 and 6.1.1.4'
Mn Mn 0.3368 0.7283 'International Tables Vol C Tables 4.2.6.8 and 6.1.1.4'
Se Se -0.0929 2.2259 'International Tables Vol C Tables 4.2.6.8 and 6.1.1.4'
Sn Sn -0.6537 1.4246 'International Tables Vol C Tables 4.2.6.8 and 6.1.1.4'
N N 0.0061 0.0033 'International Tables Vol C Tables 4.2.6.8 and 6.1.1.4'

loop_
_geom_angle_atom_site_label_1
_geom_angle_atom_site_label_2
_geom_angle_atom_site_label_3
_geom_angle
_geom_angle_site_symmetry_1
_geom_angle_site_symmetry_3
_geom_angle_publ_flag
Se7 Sn3 Se2 120.37(3) . . ?
Se7 Sn3 Se5 124.84(3) . . ?
Se2 Sn3 Se5 114.53(2) . . ?
Se7 Sn3 Se6 90.99(2) . . ?
Se2 Sn3 Se6 95.95(2) . . ?
Se5 Sn3 Se6 88.44(2) . . ?
Se7 Sn3 Se4 86.38(2) . . ?
Se2 Sn3 Se4 89.74(2) . . ?
Se5 Sn3 Se4 88.92(2) . . ?
Se6 Sn3 Se4 174.31(2) . . ?
Se6 Sn2 Se5 122.53(3) 4_664 . ?
Se6 Sn2 Se3 120.76(3) 4_664 . ?
Se5 Sn2 Se3 111.26(2) . . ?
Se6 Sn2 Se7 93.45(2) 4_664 4_664 ?
Se5 Sn2 Se7 101.78(3) . 4_664 ?
Se3 Sn2 Se7 98.49(3) . 4_664 ?
Se1 Sn1 Se4 116.79(3) . . ?
Se1 Sn1 Se2 118.34(2) . . ?
Se4 Sn1 Se2 97.17(2) . . ?
Se1 Sn1 Se3 115.26(3) . . ?
Se4 Sn1 Se3 99.70(2) . . ?
Se2 Sn1 Se3 106.65(2) . . ?
Sn1 Se4 Sn3 82.23(2) . . ?
Sn2 Se3 Sn1 92.36(2) . . ?
Sn1 Se2 Sn3 86.66(2) . . ?
Sn1 Se1 Mn1 99.60(3) . . ?
Sn3 Se7 Sn2 88.58(2) . 4_665 ?
Sn2 Se6 Sn3 86.96(2) 4_665 . ?
Sn2 Se5 Sn3 99.69(3) . . ?
N5 Mn1 N2 165.31(19) . . ?
N5 Mn1 N1 92.03(19) . . ?
N2 Mn1 N1 76.34(18) . . ?
N5 Mn1 N4 75.70(18) . . ?
N2 Mn1 N4 113.87(17) . . ?
N1 Mn1 N4 95.59(19) . . ?
N5 Mn1 N3 117.94(18) . . ?
N2 Mn1 N3 76.11(17) . . ?
N1 Mn1 N3 144.73(18) . . ?
N4 Mn1 N3 76.08(17) . . ?
N5 Mn1 Se1 90.39(14) . . ?
N2 Mn1 Se1 82.05(12) . . ?
N1 Mn1 Se1 95.84(14) . . ?
N4 Mn1 Se1 162.27(14) . . ?
N3 Mn1 Se1 101.71(12) . . ?
C1 N1 Mn1 107.8(4) . . ?
C1 N1 H1A 110.2 . . ?
Mn1 N1 H1A 110.2 . . ?
C1 N1 H1B 110.2 . . ?
Mn1 N1 H1B 110.2 . . ?
H1A N1 H1B 108.5 . . ?
C3 N2 C2 116.3(4) . . ?
C3 N2 Mn1 110.6(4) . . ?
C2 N2 Mn1 110.5(4) . . ?
C3 N2 H2 106.3 . . ?
C2 N2 H2 106.3 . . ?
Mn1 N2 H2 106.3 . . ?
C5 N3 C4 112.3(5) . . ?
C5 N3 Mn1 109.7(4) . . ?
C4 N3 Mn1 108.2(4) . . ?
C5 N3 H3 108.9 . . ?
C4 N3 H3 108.9 . . ?
Mn1 N3 H3 108.9 . . ?
C7 N4 C6 111.7(5) . . ?
C7 N4 Mn1 108.5(4) . . ?
C6 N4 Mn1 108.1(4) . . ?
C7 N4 H4 109.5 . . ?
C6 N4 H4 109.5 . . ?
Mn1 N4 H4 109.5 . . ?
C8 N5 Mn1 112.8(4) . . ?
C8 N5 H5A 109.0 . . ?
Mn1 N5 H5A 109.0 . . ?
C8 N5 H5B 109.0 . . ?
Mn1 N5 H5B 109.0 . . ?
H5A N5 H5B 107.8 . . ?
N4 C7 C8 112.2(5) . . ?
N4 C7 H7A 109.2 . . ?
C8 C7 H7A 109.2 . . ?
N4 C7 H7B 109.2 . . ?
C8 C7 H7B 109.2 . . ?
H7A C7 H7B 107.9 . . ?
N4 C6 C5 109.5(5) . . ?
N4 C6 H6A 109.8 . . ?
C5 C6 H6A 109.8 . . ?
N4 C6 H6B 109.8 . . ?
C5 C6 H6B 109.8 . . ?
H6A C6 H6B 108.2 . . ?
N3 C5 C6 110.8(5) . . ?
N3 C5 H5C 109.5 . . ?
C6 C5 H5C 109.5 . . ?
N3 C5 H5D 109.5 . . ?
C6 C5 H5D 109.5 . . ?
H5C C5 H5D 108.1 . . ?
N3 C4 C3 110.8(5) . . ?
N3 C4 H4A 109.5 . . ?
C3 C4 H4A 109.5 . . ?
N3 C4 H4B 109.5 . . ?
C3 C4 H4B 109.5 . . ?
H4A C4 H4B 108.1 . . ?
N2 C3 C4 109.2(5) . . ?
N2 C3 H3A 109.8 . . ?
C4 C3 H3A 109.8 . . ?
N2 C3 H3B 109.8 . . ?
C4 C3 H3B 109.8 . . ?
H3A C3 H3B 108.3 . . ?
N2 C2 C1 109.6(5) . . ?
N2 C2 H2A 109.7 . . ?
C1 C2 H2A 109.7 . . ?
N2 C2 H2B 109.7 . . ?
C1 C2 H2B 109.7 . . ?
H2A C2 H2B 108.2 . . ?
N1 C1 C2 108.3(5) . . ?
N1 C1 H1C 110.0 . . ?
C2 C1 H1C 110.0 . . ?
N1 C1 H1D 110.0 . . ?
C2 C1 H1D 110.0 . . ?
H1C C1 H1D 108.4 . . ?
N5 C8 C7 109.0(5) . . ?
N5 C8 H8A 109.9 . . ?
C7 C8 H8A 109.9 . . ?
N5 C8 H8B 109.9 . . ?
C7 C8 H8B 109.9 . . ?
H8A C8 H8B 108.3 . . ?

loop_
_geom_bond_atom_site_label_1
_geom_bond_atom_site_label_2
_geom_bond_distance
_geom_bond_site_symmetry_2
_geom_bond_publ_flag
Sn3 Se7 2.5322(7) . ?
Sn3 Se2 2.5725(8) . ?
Sn3 Se5 2.5746(7) . ?
Sn3 Se6 2.6877(7) . ?
Sn3 Se4 2.8108(7) . ?
Sn2 Se6 2.5164(8) 4_664 ?
Sn2 Se5 2.5297(7) . ?
Sn2 Se3 2.5493(8) . ?
Sn2 Se7 2.5983(8) 4_664 ?
Sn1 Se1 2.4363(8) . ?
Sn1 Se4 2.5217(7) . ?
Sn1 Se2 2.5475(7) . ?
Sn1 Se3 2.5639(7) . ?
Se1 Mn1 2.7592(11) . ?
Se7 Sn2 2.5983(8) 4_665 ?
Se6 Sn2 2.5164(8) 4_665 ?
Mn1 N5 2.265(5) . ?
Mn1 N2 2.281(5) . ?
Mn1 N1 2.315(5) . ?
Mn1 N4 2.320(5) . ?
Mn1 N3 2.328(5) . ?
N1 C1 1.488(8) . ?
N1 H1A 0.9200 . ?
N1 H1B 0.9200 . ?
N2 C3 1.458(7) . ?
N2 C2 1.472(7) . ?
N2 H2 0.9300 . ?
N3 C5 1.474(7) . ?
N3 C4 1.480(8) . ?
N3 H3 0.9300 . ?
N4 C7 1.453(8) . ?
N4 C6 1.483(8) . ?
N4 H4 0.9300 . ?
N5 C8 1.470(8) . ?
N5 H5A 0.9200 . ?
N5 H5B 0.9200 . ?
C7 C8 1.503(9) . ?
C7 H7A 0.9900 . ?
C7 H7B 0.9900 . ?
C6 C5 1.508(8) . ?
C6 H6A 0.9900 . ?
C6 H6B 0.9900 . ?
C5 H5C 0.9900 . ?
C5 H5D 0.9900 . ?
C4 C3 1.507(8) . ?
C4 H4A 0.9900 . ?
C4 H4B 0.9900 . ?
C3 H3A 0.9900 . ?
C3 H3B 0.9900 . ?
C2 C1 1.517(8) . ?
C2 H2A 0.9900 . ?
C2 H2B 0.9900 . ?
C1 H1C 0.9900 . ?
C1 H1D 0.9900 . ?
C8 H8A 0.9900 . ?
C8 H8B 0.9900 . ?

loop_
_geom_torsion_atom_site_label_1
_geom_torsion_atom_site_label_2
_geom_torsion_atom_site_label_3
_geom_torsion_atom_site_label_4
_geom_torsion
_geom_torsion_site_symmetry_1
_geom_torsion_site_symmetry_2
_geom_torsion_site_symmetry_3
_geom_torsion_site_symmetry_4
_geom_torsion_publ_flag
Se1 Sn1 Se4 Sn3 142.15(2) . . . . ?
Se2 Sn1 Se4 Sn3 15.32(2) . . . . ?
Se3 Sn1 Se4 Sn3 -93.02(2) . . . . ?
Se7 Sn3 Se4 Sn1 -135.50(2) . . . . ?
Se2 Sn3 Se4 Sn1 -15.04(2) . . . . ?
Se5 Sn3 Se4 Sn1 99.49(2) . . . . ?
Se6 Sn2 Se3 Sn1 -84.06(3) 4_664 . . . ?
Se5 Sn2 Se3 Sn1 70.52(3) . . . . ?
Se7 Sn2 Se3 Sn1 176.75(2) 4_664 . . . ?
Se1 Sn1 Se3 Sn2 138.34(3) . . . . ?
Se4 Sn1 Se3 Sn2 12.45(3) . . . . ?
Se2 Sn1 Se3 Sn2 -88.11(3) . . . . ?
Se1 Sn1 Se2 Sn3 -142.37(3) . . . . ?
Se4 Sn1 Se2 Sn3 -16.65(2) . . . . ?
Se3 Sn1 Se2 Sn3 85.76(3) . . . . ?
Se7 Sn3 Se2 Sn1 100.42(3) . . . . ?
Se5 Sn3 Se2 Sn1 -73.92(3) . . . . ?
Se6 Sn3 Se2 Sn1 -164.92(2) . . . . ?
Se4 Sn3 Se2 Sn1 14.77(2) . . . . ?
Se4 Sn1 Se1 Mn1 52.18(4) . . . . ?
Se2 Sn1 Se1 Mn1 167.72(3) . . . . ?
Se3 Sn1 Se1 Mn1 -64.37(4) . . . . ?
Se2 Sn3 Se7 Sn2 96.51(3) . . . 4_665 ?
Se5 Sn3 Se7 Sn2 -89.76(3) . . . 4_665 ?
Se6 Sn3 Se7 Sn2 -0.97(2) . . . 4_665 ?
Se4 Sn3 Se7 Sn2 -175.92(2) . . . 4_665 ?
Se7 Sn3 Se6 Sn2 1.00(3) . . . 4_665 ?
Se2 Sn3 Se6 Sn2 -119.67(2) . . . 4_665 ?
Se5 Sn3 Se6 Sn2 125.83(2) . . . 4_665 ?
Se6 Sn2 Se5 Sn3 92.19(3) 4_664 . . . ?
Se3 Sn2 Se5 Sn3 -61.86(3) . . . . ?
Se7 Sn2 Se5 Sn3 -165.92(2) 4_664 . . . ?
Se7 Sn3 Se5 Sn2 -107.55(3) . . . . ?
Se2 Sn3 Se5 Sn2 66.50(3) . . . . ?
Se6 Sn3 Se5 Sn2 162.32(2) . . . . ?
Se4 Sn3 Se5 Sn2 -22.72(2) . . . . ?
Sn1 Se1 Mn1 N5 -68.52(14) . . . . ?
Sn1 Se1 Mn1 N2 124.11(12) . . . . ?
Sn1 Se1 Mn1 N1 -160.60(14) . . . . ?
Sn1 Se1 Mn1 N4 -30.7(4) . . . . ?
Sn1 Se1 Mn1 N3 50.16(13) . . . . ?
N5 Mn1 N1 C1 -151.5(4) . . . . ?
N2 Mn1 N1 C1 19.4(4) . . . . ?
N4 Mn1 N1 C1 132.7(4) . . . . ?
N3 Mn1 N1 C1 59.0(5) . . . . ?
Se1 Mn1 N1 C1 -60.9(4) . . . . ?
N5 Mn1 N2 C3 179.8(7) . . . . ?
N1 Mn1 N2 C3 141.3(4) . . . . ?
N4 Mn1 N2 C3 51.2(4) . . . . ?
N3 Mn1 N2 C3 -16.4(4) . . . . ?
Se1 Mn1 N2 C3 -120.7(4) . . . . ?
N5 Mn1 N2 C2 49.6(9) . . . . ?
N1 Mn1 N2 C2 11.2(4) . . . . ?
N4 Mn1 N2 C2 -79.0(4) . . . . ?
N3 Mn1 N2 C2 -146.6(4) . . . . ?
Se1 Mn1 N2 C2 109.2(3) . . . . ?
N5 Mn1 N3 C5 -74.8(4) . . . . ?
N2 Mn1 N3 C5 109.8(4) . . . . ?
N1 Mn1 N3 C5 70.2(5) . . . . ?
N4 Mn1 N3 C5 -9.6(4) . . . . ?
Se1 Mn1 N3 C5 -171.6(3) . . . . ?
N5 Mn1 N3 C4 162.3(3) . . . . ?
N2 Mn1 N3 C4 -13.1(4) . . . . ?
N1 Mn1 N3 C4 -52.6(5) . . . . ?
N4 Mn1 N3 C4 -132.5(4) . . . . ?
Se1 Mn1 N3 C4 65.6(4) . . . . ?
N5 Mn1 N4 C7 -16.8(4) . . . . ?
N2 Mn1 N4 C7 151.4(4) . . . . ?
N1 Mn1 N4 C7 73.9(4) . . . . ?
N3 Mn1 N4 C7 -141.0(4) . . . . ?
Se1 Mn1 N4 C7 -56.1(7) . . . . ?
N5 Mn1 N4 C6 104.5(4) . . . . ?
N2 Mn1 N4 C6 -87.3(4) . . . . ?
N1 Mn1 N4 C6 -164.9(4) . . . . ?
N3 Mn1 N4 C6 -19.7(4) . . . . ?
Se1 Mn1 N4 C6 65.2(6) . . . . ?
N2 Mn1 N5 C8 -143.3(7) . . . . ?
N1 Mn1 N5 C8 -106.1(4) . . . . ?
N4 Mn1 N5 C8 -10.9(4) . . . . ?
N3 Mn1 N5 C8 54.5(5) . . . . ?
Se1 Mn1 N5 C8 158.0(4) . . . . ?
C6 N4 C7 C8 -76.3(7) . . . . ?
Mn1 N4 C7 C8 42.7(6) . . . . ?
C7 N4 C6 C5 165.8(5) . . . . ?
Mn1 N4 C6 C5 46.5(6) . . . . ?
C4 N3 C5 C6 158.3(5) . . . . ?
Mn1 N3 C5 C6 37.9(6) . . . . ?
N4 C6 C5 N3 -58.0(7) . . . . ?
C5 N3 C4 C3 -80.5(7) . . . . ?
Mn1 N3 C4 C3 40.7(6) . . . . ?
C2 N2 C3 C4 170.5(5) . . . . ?
Mn1 N2 C3 C4 43.4(6) . . . . ?
N3 C4 C3 N2 -57.5(7) . . . . ?
C3 N2 C2 C1 -167.3(5) . . . . ?
Mn1 N2 C2 C1 -40.2(5) . . . . ?
Mn1 N1 C1 C2 -46.8(5) . . . . ?
N2 C2 C1 N1 59.3(6) . . . . ?
Mn1 N5 C8 C7 36.1(6) . . . . ?
N4 C7 C8 N5 -53.5(7) . . . . ?
